data_7060215
loop_
_publ_author_name
'Verma, Abhineet'
'Hossain, S. K. Saddam'
'Sunkari, Sailaja S.'
'Reibenspies, Joseph'
'Saha, Satyen'

_publ_section_title
;
 Ligand influence versus electronic configuration of d-metal ion in
 determining the fate of NIR emission from LnIII ions: a case study with
 CuII, NiII and ZnII complexes
;
_journal_issue 5
_journal_name_full 'New Journal of Chemistry'
_journal_page_first 2696
_journal_page_last 2709
_journal_paper_doi 10.1039/D0NJ04020G
_journal_volume 45
_journal_year 2021
_chemical_formula_moiety 'C23 H28 N4 O13 Pr Zn'
_chemical_formula_sum 'C23 H28 N4 O13 Pr Zn'
_chemical_formula_weight 774.77
_space_group_crystal_system monoclinic
_space_group_IT_number 14
_space_group_name_Hall '-P 2ybc'
_space_group_name_H-M_alt 'P 1 21/c 1'
_atom_sites_solution_hydrogens geom
_audit_creation_method SHELXL-2016/6
_audit_update_record
;
2017-02-15 deposited with the CCDC.	2020-12-28 downloaded from the CCDC.
;
_cell_angle_alpha 90.000(5)
_cell_angle_beta 112.009(5)
_cell_angle_gamma 90.000(5)
_cell_formula_units_Z 4
_cell_length_a 12.110(5)
_cell_length_b 23.722(5)
_cell_length_c 11.489(5)
_cell_measurement_reflns_used 4593
_cell_measurement_temperature 293(2)
_cell_measurement_theta_max 29.0963
_cell_measurement_theta_min 3.1973
_cell_volume 3060.0(19)
_computing_cell_refinement
;
CrysAlisPro, Agilent Technologies,
Version 1.171.34.49 (release 20-01-2011 CrysAlis171 .NET)
(compiled Jan 20 2011,15:58:25)
;
_computing_data_collection
;
CrysAlisPro, Agilent Technologies,
Version 1.171.34.49 (release 20-01-2011 CrysAlis171 .NET)
(compiled Jan 20 2011,15:58:25)
;
_computing_data_reduction
;
CrysAlisPro, Agilent Technologies,
Version 1.171.34.49 (release 20-01-2011 CrysAlis171 .NET)
(compiled Jan 20 2011,15:58:25)
;
_computing_molecular_graphics ORTEP-III
_computing_structure_refinement 'SHELXL-2016/6 (Sheldrick, 2016)'
_diffrn_ambient_temperature 293(2)
_diffrn_detector_area_resol_mean 16.0938
_diffrn_measured_fraction_theta_full 0.998
_diffrn_measured_fraction_theta_max 0.998
_diffrn_measurement_device_type 'Xcalibur, Eos'
_diffrn_radiation_type MoK\a
_diffrn_radiation_wavelength 0.71073
_diffrn_reflns_av_R_equivalents 0.0342
_diffrn_reflns_av_unetI/netI 0.0536
_diffrn_reflns_Laue_measured_fraction_full 0.998
_diffrn_reflns_Laue_measured_fraction_max 0.998
_diffrn_reflns_limit_h_max 9
_diffrn_reflns_limit_h_min -15
_diffrn_reflns_limit_k_max 29
_diffrn_reflns_limit_k_min -15
_diffrn_reflns_limit_l_max 14
_diffrn_reflns_limit_l_min -14
_diffrn_reflns_number 14247
_diffrn_reflns_point_group_measured_fraction_full 0.998
_diffrn_reflns_point_group_measured_fraction_max 0.998
_diffrn_reflns_theta_full 25.000
_diffrn_reflns_theta_max 26.372
_diffrn_reflns_theta_min 3.209
_diffrn_source 'Enhance (Mo) X-ray Source'
_exptl_absorpt_coefficient_mu 2.424
_exptl_absorpt_correction_T_max 1.00000
_exptl_absorpt_correction_T_min 0.46632
_exptl_absorpt_correction_type multi-scan
_exptl_absorpt_process_details
;
CrysAlisPro, Agilent Technologies,
Version 1.171.34.49 (release 20-01-2011 CrysAlis171 .NET)
(compiled Jan 20 2011,15:58:25)
Empirical absorption correction using spherical harmonics,
 implemented in SCALE3 ABSPACK scaling algorithm.
;
_exptl_crystal_colour yellow
_exptl_crystal_density_diffrn 1.682
_exptl_crystal_description prism
_exptl_crystal_F_000 1548
_exptl_crystal_size_max 0.4
_exptl_crystal_size_mid 0.25
_exptl_crystal_size_min 0.2
_refine_diff_density_max 1.876
_refine_diff_density_min -0.872
_refine_diff_density_rms 0.112
_refine_ls_extinction_method none
_refine_ls_goodness_of_fit_ref 1.220
_refine_ls_hydrogen_treatment riding
_refine_ls_matrix_type full
_refine_ls_number_parameters 392
_refine_ls_number_reflns 6252
_refine_ls_number_restraints 29
_refine_ls_restrained_S_all 1.221
_refine_ls_R_factor_all 0.0935
_refine_ls_R_factor_gt 0.0663
_refine_ls_shift/su_max 0.000
_refine_ls_shift/su_mean 0.000
_refine_ls_structure_factor_coef Fsqd
_refine_ls_weighting_details 'w=1/[\s^2^(Fo^2^)+(0.0144P)^2^+15.0651P] where P=(Fo^2^+2Fc^2^)/3'
_refine_ls_weighting_scheme calc
_refine_ls_wR_factor_gt 0.1167
_refine_ls_wR_factor_ref 0.1290
_reflns_Friedel_coverage 0.000
_reflns_number_gt 4694
_reflns_number_total 6252
_reflns_threshold_expression 'I > 2\s(I)'
_cod_data_source_file d0nj04020g2.cif
_cod_data_source_block shelx
_cod_depositor_comments 'Adding full bibliography for 7060214--7060223.cif.'
_cod_original_sg_symbol_H-M 'P 21/c'
_cod_database_code 7060215
_shelx_shelxl_version_number 2016/6
_shelx_space_group_comment
;
The symmetry employed for this shelxl refinement is uniquely defined
by the following loop, which should always be used as a source of
symmetry information in preference to the above space-group names.
They are only intended as comments.
;

loop_
_space_group_symop_operation_xyz
'x, y, z'
'-x, y+1/2, -z+1/2'
'-x, -y, -z'
'x, -y-1/2, z-1/2'

loop_
_atom_site_label
_atom_site_type_symbol
_atom_site_fract_x
_atom_site_fract_y
_atom_site_fract_z
_atom_site_U_iso_or_equiv
_atom_site_adp_type
_atom_site_occupancy
_atom_site_site_symmetry_order
_atom_site_calc_flag
_atom_site_refinement_flags_posn
_atom_site_refinement_flags_adp
_atom_site_refinement_flags_occupancy
_atom_site_disorder_assembly
_atom_site_disorder_group
Pr1 Pr 0.80559(4) 0.14923(2) 0.68215(4) 0.04702(14) Uani 1 1 d . . . . .
Zn1 Zn 0.70892(8) 0.04005(4) 0.82522(9) 0.0505(3) Uani 1 1 d . . . . .
O1 O 0.9574(5) 0.1922(3) 0.9068(5) 0.0596(15) Uani 1 1 d . . . . .
O2 O 0.8502(5) 0.0963(2) 0.8726(5) 0.0549(14) Uani 1 1 d . . . . .
O3 O 0.7242(5) 0.0554(2) 0.6574(5) 0.0539(14) Uani 1 1 d . . . . .
O4 O 0.8335(5) 0.0779(3) 0.5080(5) 0.0591(15) Uani 1 1 d . . . . .
O5 O 1.0236(6) 0.1109(3) 0.7395(6) 0.0702(18) Uani 1 1 d . . . . .
O6 O 0.9884(5) 0.1940(3) 0.6640(5) 0.0630(16) Uani 1 1 d . . . . .
O7 O 1.1685(6) 0.1639(4) 0.7400(8) 0.108(3) Uani 1 1 d . . . . .
O8 O 0.7678(6) 0.1973(3) 0.4618(5) 0.0638(16) Uani 1 1 d . . . . .
O9 O 0.6179(5) 0.1549(3) 0.4801(5) 0.0664(17) Uani 1 1 d . . . . .
O10 O 0.6034(6) 0.1882(3) 0.2995(6) 0.090(2) Uani 1 1 d . . . . .
O11 O 0.5977(6) 0.0943(3) 0.8575(6) 0.0704(18) Uani 1 1 d . . . . .
O12 O 0.6411(5) 0.1634(3) 0.7497(6) 0.0638(16) Uani 1 1 d . . . . .
O13 O 0.7582(6) 0.2522(3) 0.6912(6) 0.0670(17) Uani 1 1 d . . . . .
N1 N 0.8099(7) -0.0057(3) 0.9796(7) 0.0558(19) Uani 1 1 d . . . . .
N2 N 0.5895(7) -0.0229(3) 0.7389(8) 0.066(2) Uani 1 1 d . . . . .
N3 N 1.0642(7) 0.1561(4) 0.7147(7) 0.067(2) Uani 1 1 d . . . . .
N4 N 0.6632(7) 0.1806(3) 0.4115(6) 0.0564(18) Uani 1 1 d . . . . .
C1 C 0.9280(7) 0.1063(4) 0.9877(7) 0.052(2) Uani 1 1 d . . . . .
C2 C 0.9892(7) 0.1579(4) 1.0107(7) 0.055(2) Uani 1 1 d . . . . .
C3 C 1.0724(8) 0.1720(5) 1.1278(8) 0.073(3) Uani 1 1 d . . . . .
H3 H 1.111135 0.206620 1.141884 0.087 Uiso 1 1 calc R U . . .
C4 C 1.0961(9) 0.1324(5) 1.2240(9) 0.081(3) Uani 1 1 d . . . . .
H4 H 1.151300 0.140980 1.303473 0.097 Uiso 1 1 calc R U . . .
C5 C 1.0418(8) 0.0827(5) 1.2044(8) 0.068(3) Uani 1 1 d . . . . .
H5 H 1.061956 0.057067 1.270298 0.082 Uiso 1 1 calc R U . . .
C6 C 0.9540(7) 0.0674(4) 1.0868(7) 0.054(2) Uani 1 1 d . . . . .
C7 C 0.8992(8) 0.0135(5) 1.0709(8) 0.061(3) Uani 1 1 d . . . . .
H7 H 0.933558 -0.011493 1.136943 0.074 Uiso 1 1 calc R U . . .
C8A C 0.7854(18) -0.0589(12) 1.001(2) 0.050(4) Uani 0.507(13) 1 d D U P A 1
H8A1 H 0.849985 -0.072827 1.074239 0.060 Uiso 0.507(13) 1 calc R U P A 1
H8A2 H 0.783115 -0.081878 0.929809 0.060 Uiso 0.507(13) 1 calc R U P A 1
C9A C 0.6675(19) -0.0669(19) 1.020(2) 0.071(5) Uani 0.507(13) 1 d D U P A 1
H9A1 H 0.680326 -0.095239 1.085070 0.085 Uiso 0.507(13) 1 calc R U P A 1
H9A2 H 0.649142 -0.031831 1.052521 0.085 Uiso 0.507(13) 1 calc R U P A 1
C10A C 0.5608(17) -0.0839(8) 0.9091(19) 0.077(4) Uani 0.507(13) 1 d D U P A 1
H10A H 0.582639 -0.115864 0.869694 0.092 Uiso 0.507(13) 1 calc R U P A 1
H10B H 0.499896 -0.096560 0.938840 0.092 Uiso 0.507(13) 1 calc R U P A 1
C11A C 0.508(3) -0.0405(18) 0.812(2) 0.067(5) Uani 0.507(13) 1 d D U P A 1
H11A H 0.491148 -0.007307 0.852022 0.081 Uiso 0.507(13) 1 calc R U P A 1
H11B H 0.433028 -0.054539 0.752657 0.081 Uiso 0.507(13) 1 calc R U P A 1
C8B C 0.7609(19) -0.0701(12) 0.967(2) 0.050(4) Uani 0.493(13) 1 d D . P A 2
H8B1 H 0.745227 -0.083703 0.882591 0.060 Uiso 0.493(13) 1 calc R U P A 2
H8B2 H 0.821734 -0.093989 1.025088 0.060 Uiso 0.493(13) 1 calc R U P A 2
C9B C 0.6460(19) -0.0744(19) 0.995(2) 0.071(5) Uani 0.493(13) 1 d D . P A 2
H9B1 H 0.621061 -0.113567 0.985842 0.085 Uiso 0.493(13) 1 calc R U P A 2
H9B2 H 0.665010 -0.063936 1.081631 0.085 Uiso 0.493(13) 1 calc R U P A 2
C10B C 0.5438(17) -0.0399(9) 0.9158(19) 0.077(4) Uani 0.493(13) 1 d D . P A 2
H10C H 0.564160 -0.000584 0.935981 0.092 Uiso 0.493(13) 1 calc R U P A 2
H10D H 0.476932 -0.048356 0.939907 0.092 Uiso 0.493(13) 1 calc R U P A 2
C11B C 0.503(3) -0.0463(19) 0.778(2) 0.067(5) Uani 0.493(13) 1 d D . P A 2
H11C H 0.492562 -0.085895 0.755682 0.081 Uiso 0.493(13) 1 calc R U P A 2
H11D H 0.427835 -0.027187 0.737456 0.081 Uiso 0.493(13) 1 calc R U P A 2
C12 C 0.5837(8) -0.0469(4) 0.6393(10) 0.072(3) Uani 1 1 d . . . B 2
H12 H 0.528697 -0.076027 0.611212 0.087 Uiso 1 1 calc R U . B 2
C13 C 0.6537(8) -0.0342(4) 0.5617(8) 0.061(2) Uani 1 1 d . . . B 2
C14 C 0.6546(11) -0.0729(5) 0.4722(10) 0.092(4) Uani 1 1 d . . . B 2
H14 H 0.611235 -0.106071 0.462589 0.111 Uiso 1 1 calc R U . B 2
C15 C 0.7181(13) -0.0633(5) 0.3974(11) 0.102(4) Uani 1 1 d . . . B 2
H15 H 0.718410 -0.090257 0.338713 0.122 Uiso 1 1 calc R U . B 2
C16 C 0.7806(10) -0.0147(5) 0.4084(9) 0.082(3) Uani 1 1 d . . . B 2
H16 H 0.824503 -0.009055 0.358117 0.099 Uiso 1 1 calc R U . B 2
C17 C 0.7799(8) 0.0259(4) 0.4921(7) 0.058(2) Uani 1 1 d . . . B 2
C18 C 0.7165(7) 0.0158(4) 0.5730(7) 0.051(2) Uani 1 1 d . . . B 2
C19 C 1.0229(9) 0.2444(4) 0.9193(8) 0.071(3) Uani 1 1 d . . . C 2
H19A H 0.992947 0.264586 0.841329 0.106 Uiso 1 1 calc R U . C 2
H19B H 1.013400 0.266948 0.984298 0.106 Uiso 1 1 calc R U . C 2
H19C H 1.105798 0.236124 0.940704 0.106 Uiso 1 1 calc R U . C 2
C20 C 0.9033(9) 0.0896(5) 0.4342(8) 0.078(3) Uani 1 1 d . . . D 2
H20A H 0.936195 0.126834 0.452935 0.117 Uiso 1 1 calc R U . D 2
H20B H 0.966719 0.062592 0.453401 0.117 Uiso 1 1 calc R U . D 2
H20C H 0.853799 0.087194 0.346657 0.117 Uiso 1 1 calc R U . D 2
C21 C 0.5843(8) 0.1425(4) 0.8108(9) 0.067(3) Uani 1 1 d . . . E 2
C22 C 0.4923(10) 0.1800(5) 0.8306(11) 0.097(4) Uani 1 1 d . . . E 2
H22A H 0.490443 0.215637 0.790477 0.145 Uiso 1 1 calc R U . E 2
H22B H 0.415463 0.162415 0.795111 0.145 Uiso 1 1 calc R U . E 2
H22C H 0.512543 0.185708 0.918928 0.145 Uiso 1 1 calc R U . E 2
C23 C 0.7701(12) 0.3017(6) 0.6314(12) 0.123(5) Uani 1 1 d . . . F 2
H23A H 0.739837 0.332917 0.663607 0.184 Uiso 1 1 calc R U . F 2
H23B H 0.852681 0.307950 0.646534 0.184 Uiso 1 1 calc R U . F 2
H23C H 0.725993 0.298301 0.542695 0.184 Uiso 1 1 calc R U . F 2

loop_
_atom_site_aniso_label
_atom_site_aniso_U_11
_atom_site_aniso_U_22
_atom_site_aniso_U_33
_atom_site_aniso_U_23
_atom_site_aniso_U_13
_atom_site_aniso_U_12
Pr1 0.0599(3) 0.0470(3) 0.0422(2) 0.0054(2) 0.0284(2) 0.0023(2)
Zn1 0.0588(6) 0.0493(6) 0.0513(5) 0.0134(5) 0.0297(5) 0.0066(5)
O1 0.070(4) 0.058(4) 0.052(3) 0.000(3) 0.024(3) 0.005(3)
O2 0.060(3) 0.064(4) 0.042(3) 0.011(3) 0.019(3) -0.005(3)
O3 0.084(4) 0.039(3) 0.049(3) -0.003(3) 0.036(3) 0.000(3)
O4 0.072(4) 0.066(4) 0.050(3) 0.005(3) 0.034(3) 0.012(3)
O5 0.074(4) 0.066(5) 0.070(4) 0.009(4) 0.026(3) 0.011(4)
O6 0.066(4) 0.064(4) 0.066(4) 0.012(3) 0.033(3) -0.002(3)
O7 0.051(4) 0.149(8) 0.127(7) -0.009(6) 0.035(4) 0.004(5)
O8 0.068(4) 0.070(5) 0.056(4) 0.012(3) 0.026(3) -0.009(3)
O9 0.077(4) 0.070(4) 0.058(4) 0.006(3) 0.032(3) -0.012(3)
O10 0.101(5) 0.104(6) 0.051(4) 0.027(4) 0.011(4) 0.008(5)
O11 0.081(4) 0.052(4) 0.100(5) 0.014(4) 0.059(4) 0.006(3)
O12 0.074(4) 0.058(4) 0.080(4) 0.014(3) 0.053(3) 0.010(3)
O13 0.099(5) 0.044(4) 0.080(4) 0.013(3) 0.058(4) 0.013(3)
N1 0.071(5) 0.051(5) 0.064(5) 0.024(4) 0.047(4) 0.024(4)
N2 0.064(5) 0.067(6) 0.068(5) 0.021(4) 0.026(4) 0.004(4)
N3 0.071(5) 0.085(7) 0.057(5) 0.000(5) 0.036(4) 0.014(5)
N4 0.078(5) 0.043(4) 0.046(4) 0.004(3) 0.020(4) 0.010(4)
C1 0.052(5) 0.073(6) 0.035(4) 0.003(4) 0.021(4) 0.022(4)
C2 0.058(5) 0.073(7) 0.038(4) -0.002(4) 0.024(4) 0.014(5)
C3 0.080(7) 0.085(8) 0.046(5) -0.005(5) 0.017(5) 0.025(6)
C4 0.080(7) 0.097(9) 0.049(5) -0.011(6) 0.006(5) 0.032(6)
C5 0.072(6) 0.092(8) 0.039(5) 0.017(5) 0.020(4) 0.037(6)
C6 0.055(5) 0.067(6) 0.045(4) 0.005(4) 0.024(4) 0.020(4)
C7 0.052(5) 0.092(8) 0.046(5) 0.024(5) 0.025(4) 0.034(5)
C8A 0.056(7) 0.046(8) 0.048(9) 0.004(7) 0.020(6) -0.001(6)
C9A 0.092(8) 0.070(9) 0.067(8) 0.006(7) 0.048(7) -0.018(7)
C10A 0.082(7) 0.065(8) 0.099(8) 0.018(7) 0.052(6) 0.007(7)
C11A 0.064(6) 0.067(8) 0.074(10) 0.006(9) 0.029(8) -0.004(5)
C8B 0.056(7) 0.046(8) 0.048(9) 0.004(7) 0.020(6) -0.001(6)
C9B 0.092(8) 0.070(9) 0.067(8) 0.006(7) 0.048(7) -0.018(7)
C10B 0.082(7) 0.065(8) 0.099(8) 0.018(7) 0.052(6) 0.007(7)
C11B 0.064(6) 0.067(8) 0.074(10) 0.006(9) 0.029(8) -0.004(5)
C12 0.065(6) 0.049(6) 0.086(7) 0.020(5) 0.008(6) -0.004(5)
C13 0.065(5) 0.042(5) 0.054(5) 0.001(4) -0.001(4) 0.008(4)
C14 0.128(10) 0.054(7) 0.071(7) -0.006(6) 0.010(7) 0.007(7)
C15 0.152(12) 0.067(8) 0.067(7) -0.024(6) 0.018(7) 0.031(8)
C16 0.111(9) 0.077(8) 0.054(6) -0.002(5) 0.025(6) 0.031(7)
C17 0.069(6) 0.064(6) 0.037(4) 0.006(4) 0.015(4) 0.028(5)
C18 0.064(5) 0.047(5) 0.035(4) 0.010(4) 0.011(4) 0.017(4)
C19 0.094(7) 0.054(6) 0.062(6) -0.016(5) 0.025(5) -0.014(5)
C20 0.090(7) 0.098(9) 0.063(6) 0.003(6) 0.049(6) 0.015(6)
C21 0.073(6) 0.064(7) 0.075(6) -0.005(5) 0.041(5) 0.005(5)
C22 0.108(9) 0.077(8) 0.144(11) -0.002(8) 0.092(8) 0.005(7)
C23 0.140(12) 0.122(13) 0.116(11) -0.011(9) 0.060(9) -0.009(10)

loop_
_atom_type_symbol
_atom_type_description
_atom_type_scat_dispersion_real
_atom_type_scat_dispersion_imag
_atom_type_scat_source
C C 0.0033 0.0016 'International Tables Vol C Tables 4.2.6.8 and 6.1.1.4'
H H 0.0000 0.0000 'International Tables Vol C Tables 4.2.6.8 and 6.1.1.4'
N N 0.0061 0.0033 'International Tables Vol C Tables 4.2.6.8 and 6.1.1.4'
O O 0.0106 0.0060 'International Tables Vol C Tables 4.2.6.8 and 6.1.1.4'
Zn Zn 0.2839 1.4301 'International Tables Vol C Tables 4.2.6.8 and 6.1.1.4'
Pr Pr -0.2180 2.8214 'International Tables Vol C Tables 4.2.6.8 and 6.1.1.4'

loop_
_geom_angle_atom_site_label_1
_geom_angle_atom_site_label_2
_geom_angle_atom_site_label_3
_geom_angle
_geom_angle_site_symmetry_1
_geom_angle_site_symmetry_3
_geom_angle_publ_flag
O2 Pr1 O3 64.31(18) . . ?
O2 Pr1 O12 73.21(19) . . ?
O3 Pr1 O12 79.4(2) . . ?
O2 Pr1 O13 116.49(19) . . ?
O3 Pr1 O13 144.2(2) . . ?
O12 Pr1 O13 67.9(2) . . ?
O2 Pr1 O6 112.90(19) . . ?
O3 Pr1 O6 135.2(2) . . ?
O12 Pr1 O6 145.0(2) . . ?
O13 Pr1 O6 79.4(2) . . ?
O2 Pr1 O9 132.08(19) . . ?
O3 Pr1 O9 75.98(19) . . ?
O12 Pr1 O9 74.1(2) . . ?
O13 Pr1 O9 81.3(2) . . ?
O6 Pr1 O9 114.05(19) . . ?
O2 Pr1 O5 74.30(19) . . ?
O3 Pr1 O5 92.2(2) . . ?
O12 Pr1 O5 146.9(2) . . ?
O13 Pr1 O5 123.2(2) . . ?
O6 Pr1 O5 48.7(2) . . ?
O9 Pr1 O5 135.10(19) . . ?
O2 Pr1 O8 173.0(2) . . ?
O3 Pr1 O8 111.57(19) . . ?
O12 Pr1 O8 112.21(19) . . ?
O13 Pr1 O8 70.27(19) . . ?
O6 Pr1 O8 65.50(19) . . ?
O9 Pr1 O8 48.61(18) . . ?
O5 Pr1 O8 100.7(2) . . ?
O2 Pr1 O4 107.17(19) . . ?
O3 Pr1 O4 59.94(17) . . ?
O12 Pr1 O4 131.5(2) . . ?
O13 Pr1 O4 136.23(18) . . ?
O6 Pr1 O4 81.26(19) . . ?
O9 Pr1 O4 71.48(19) . . ?
O5 Pr1 O4 65.32(18) . . ?
O8 Pr1 O4 65.99(19) . . ?
O2 Pr1 O1 59.64(19) . . ?
O3 Pr1 O1 123.71(18) . . ?
O12 Pr1 O1 89.34(19) . . ?
O13 Pr1 O1 71.6(2) . . ?
O6 Pr1 O1 67.90(18) . . ?
O9 Pr1 O1 152.05(19) . . ?
O5 Pr1 O1 68.73(19) . . ?
O8 Pr1 O1 123.58(19) . . ?
O4 Pr1 O1 134.04(17) . . ?
O2 Pr1 N3 92.7(2) . . ?
O3 Pr1 N3 115.1(2) . . ?
O12 Pr1 N3 153.5(2) . . ?
O13 Pr1 N3 100.6(2) . . ?
O6 Pr1 N3 24.3(2) . . ?
O9 Pr1 N3 129.38(19) . . ?
O5 Pr1 N3 24.5(2) . . ?
O8 Pr1 N3 84.0(2) . . ?
O4 Pr1 N3 73.6(2) . . ?
O1 Pr1 N3 64.19(18) . . ?
O2 Pr1 Zn1 35.41(13) . . ?
O3 Pr1 Zn1 34.54(12) . . ?
O12 Pr1 Zn1 59.36(14) . . ?
O13 Pr1 Zn1 125.24(13) . . ?
O6 Pr1 Zn1 143.72(15) . . ?
O9 Pr1 Zn1 97.17(14) . . ?
O5 Pr1 Zn1 96.18(16) . . ?
O8 Pr1 Zn1 142.93(14) . . ?
O4 Pr1 Zn1 92.32(13) . . ?
O1 Pr1 Zn1 93.27(13) . . ?
N3 Pr1 Zn1 119.79(18) . . ?
O11 Zn1 O3 111.5(2) . . ?
O11 Zn1 N1 114.0(3) . . ?
O3 Zn1 N1 132.7(2) . . ?
O11 Zn1 N2 99.0(3) . . ?
O3 Zn1 N2 88.3(3) . . ?
N1 Zn1 N2 96.7(3) . . ?
O11 Zn1 O2 94.8(2) . . ?
O3 Zn1 O2 77.0(2) . . ?
N1 Zn1 O2 87.0(3) . . ?
N2 Zn1 O2 162.7(3) . . ?
O11 Zn1 Pr1 88.72(18) . . ?
O3 Zn1 Pr1 42.03(15) . . ?
N1 Zn1 Pr1 127.1(2) . . ?
N2 Zn1 Pr1 127.6(2) . . ?
O2 Zn1 Pr1 42.16(14) . . ?
C2 O1 C19 117.0(7) . . ?
C2 O1 Pr1 117.9(5) . . ?
C19 O1 Pr1 124.1(5) . . ?
C1 O2 Zn1 125.8(5) . . ?
C1 O2 Pr1 130.3(5) . . ?
Zn1 O2 Pr1 102.4(2) . . ?
C18 O3 Zn1 123.9(5) . . ?
C18 O3 Pr1 130.8(5) . . ?
Zn1 O3 Pr1 103.4(2) . . ?
C17 O4 C20 116.8(7) . . ?
C17 O4 Pr1 118.0(4) . . ?
C20 O4 Pr1 125.1(6) . . ?
N3 O5 Pr1 95.1(5) . . ?
N3 O6 Pr1 99.8(5) . . ?
N4 O8 Pr1 95.1(4) . . ?
N4 O9 Pr1 98.3(5) . . ?
C21 O11 Zn1 120.0(6) . . ?
C21 O12 Pr1 144.7(6) . . ?
C23 O13 Pr1 136.7(7) . . ?
C7 N1 C8A 111.4(12) . . ?
C7 N1 C8B 125.3(11) . . ?
C7 N1 Zn1 124.7(6) . . ?
C8A N1 Zn1 123.7(11) . . ?
C8B N1 Zn1 110.0(10) . . ?
C12 N2 C11B 108.7(17) . . ?
C12 N2 Zn1 123.9(7) . . ?
C11B N2 Zn1 127.4(17) . . ?
C11A N2 Zn1 113.7(15) . . ?
O7 N3 O5 122.8(9) . . ?
O7 N3 O6 121.5(10) . . ?
O5 N3 O6 115.7(8) . . ?
O7 N3 Pr1 171.4(7) . . ?
O5 N3 Pr1 60.4(4) . . ?
O6 N3 Pr1 55.8(4) . . ?
O10 N4 O8 122.5(8) . . ?
O10 N4 O9 119.8(8) . . ?
O8 N4 O9 117.7(7) . . ?
O2 C1 C2 118.1(7) . . ?
O2 C1 C6 123.3(9) . . ?
C2 C1 C6 118.6(8) . . ?
O1 C2 C3 124.5(9) . . ?
O1 C2 C1 113.4(7) . . ?
C3 C2 C1 122.2(9) . . ?
C2 C3 C4 117.8(10) . . ?
C2 C3 H3 121.1 . . ?
C4 C3 H3 121.1 . . ?
C5 C4 C3 121.4(9) . . ?
C5 C4 H4 119.3 . . ?
C3 C4 H4 119.3 . . ?
C4 C5 C6 122.5(9) . . ?
C4 C5 H5 118.8 . . ?
C6 C5 H5 118.8 . . ?
C1 C6 C7 122.3(8) . . ?
C1 C6 C5 117.5(9) . . ?
C7 C6 C5 120.1(8) . . ?
N1 C7 C6 129.7(8) . . ?
N1 C7 H7 115.1 . . ?
C6 C7 H7 115.1 . . ?
N1 C8A C9A 115(2) . . ?
N1 C8A H8A1 108.5 . . ?
C9A C8A H8A1 108.5 . . ?
N1 C8A H8A2 108.5 . . ?
C9A C8A H8A2 108.5 . . ?
H8A1 C8A H8A2 107.5 . . ?
C10A C9A C8A 117.4(19) . . ?
C10A C9A H9A1 108.0 . . ?
C8A C9A H9A1 108.0 . . ?
C10A C9A H9A2 108.0 . . ?
C8A C9A H9A2 108.0 . . ?
H9A1 C9A H9A2 107.2 . . ?
C11A C10A C9A 117(2) . . ?
C11A C10A H10A 108.1 . . ?
C9A C10A H10A 108.1 . . ?
C11A C10A H10B 108.1 . . ?
C9A C10A H10B 108.1 . . ?
H10A C10A H10B 107.3 . . ?
C10A C11A N2 114(3) . . ?
C10A C11A H11A 108.7 . . ?
N2 C11A H11A 108.7 . . ?
C10A C11A H11B 108.7 . . ?
N2 C11A H11B 108.7 . . ?
H11A C11A H11B 107.6 . . ?
C9B C8B N1 112(2) . . ?
C9B C8B H8B1 109.3 . . ?
N1 C8B H8B1 109.3 . . ?
C9B C8B H8B2 109.3 . . ?
N1 C8B H8B2 109.3 . . ?
H8B1 C8B H8B2 107.9 . . ?
C10B C9B C8B 117(2) . . ?
C10B C9B H9B1 108.1 . . ?
C8B C9B H9B1 108.1 . . ?
C10B C9B H9B2 108.1 . . ?
C8B C9B H9B2 108.1 . . ?
H9B1 C9B H9B2 107.3 . . ?
C9B C10B C11B 118(2) . . ?
C9B C10B H10C 107.9 . . ?
C11B C10B H10C 107.9 . . ?
C9B C10B H10D 107.9 . . ?
C11B C10B H10D 107.9 . . ?
H10C C10B H10D 107.2 . . ?
N2 C11B C10B 108(3) . . ?
N2 C11B H11C 110.0 . . ?
C10B C11B H11C 110.0 . . ?
N2 C11B H11D 110.0 . . ?
C10B C11B H11D 110.0 . . ?
H11C C11B H11D 108.4 . . ?
N2 C12 C13 127.6(9) . . ?
N2 C12 H12 116.2 . . ?
C13 C12 H12 116.2 . . ?
C14 C13 C18 118.7(10) . . ?
C14 C13 C12 118.8(10) . . ?
C18 C13 C12 122.5(8) . . ?
C15 C14 C13 121.4(11) . . ?
C15 C14 H14 119.3 . . ?
C13 C14 H14 119.3 . . ?
C16 C15 C14 120.4(11) . . ?
C16 C15 H15 119.8 . . ?
C14 C15 H15 119.8 . . ?
C15 C16 C17 121.0(11) . . ?
C15 C16 H16 119.5 . . ?
C17 C16 H16 119.5 . . ?
C16 C17 O4 126.8(9) . . ?
C16 C17 C18 119.2(10) . . ?
O4 C17 C18 114.0(7) . . ?
O3 C18 C13 124.0(8) . . ?
O3 C18 C17 116.6(8) . . ?
C13 C18 C17 119.4(8) . . ?
O1 C19 H19A 109.5 . . ?
O1 C19 H19B 109.5 . . ?
H19A C19 H19B 109.5 . . ?
O1 C19 H19C 109.5 . . ?
H19A C19 H19C 109.5 . . ?
H19B C19 H19C 109.5 . . ?
O4 C20 H20A 109.5 . . ?
O4 C20 H20B 109.5 . . ?
H20A C20 H20B 109.5 . . ?
O4 C20 H20C 109.5 . . ?
H20A C20 H20C 109.5 . . ?
H20B C20 H20C 109.5 . . ?
O11 C21 O12 126.3(9) . . ?
O11 C21 C22 117.4(9) . . ?
O12 C21 C22 116.3(9) . . ?
C21 C22 H22A 109.5 . . ?
C21 C22 H22B 109.5 . . ?
H22A C22 H22B 109.5 . . ?
C21 C22 H22C 109.5 . . ?
H22A C22 H22C 109.5 . . ?
H22B C22 H22C 109.5 . . ?
O13 C23 H23A 109.5 . . ?
O13 C23 H23B 109.5 . . ?
H23A C23 H23B 109.5 . . ?
O13 C23 H23C 109.5 . . ?
H23A C23 H23C 109.5 . . ?
H23B C23 H23C 109.5 . . ?

loop_
_geom_bond_atom_site_label_1
_geom_bond_atom_site_label_2
_geom_bond_distance
_geom_bond_site_symmetry_2
_geom_bond_publ_flag
Pr1 O2 2.403(5) . ?
Pr1 O3 2.407(5) . ?
Pr1 O12 2.416(5) . ?
Pr1 O13 2.521(6) . ?
Pr1 O6 2.533(6) . ?
Pr1 O9 2.573(6) . ?
Pr1 O5 2.632(6) . ?
Pr1 O8 2.655(6) . ?
Pr1 O4 2.737(6) . ?
Pr1 O1 2.743(6) . ?
Pr1 N3 3.016(8) . ?
Pr1 Zn1 3.4961(12) . ?
Zn1 O11 1.996(6) . ?
Zn1 O3 2.038(5) . ?
Zn1 N1 2.047(7) . ?
Zn1 N2 2.056(8) . ?
Zn1 O2 2.074(6) . ?
O1 C2 1.374(9) . ?
O1 C19 1.448(10) . ?
O2 C1 1.326(9) . ?
O3 C18 1.329(9) . ?
O4 C17 1.373(11) . ?
O4 C20 1.431(9) . ?
O5 N3 1.256(10) . ?
O6 N3 1.261(9) . ?
O7 N3 1.200(9) . ?
O8 N4 1.244(9) . ?
O9 N4 1.272(8) . ?
O10 N4 1.230(8) . ?
O11 C21 1.246(11) . ?
O12 C21 1.255(10) . ?
O13 C23 1.395(14) . ?
N1 C7 1.276(11) . ?
N1 C8A 1.34(3) . ?
N1 C8B 1.63(3) . ?
N2 C12 1.256(12) . ?
N2 C11B 1.40(4) . ?
N2 C11A 1.58(4) . ?
C1 C2 1.404(12) . ?
C1 C6 1.407(11) . ?
C2 C3 1.387(11) . ?
C3 C4 1.395(14) . ?
C3 H3 0.9300 . ?
C4 C5 1.327(14) . ?
C4 H4 0.9300 . ?
C5 C6 1.419(12) . ?
C5 H5 0.9300 . ?
C6 C7 1.419(13) . ?
C7 H7 0.9300 . ?
C8A C9A 1.539(16) . ?
C8A H8A1 0.9700 . ?
C8A H8A2 0.9700 . ?
C9A C10A 1.49(2) . ?
C9A H9A1 0.9700 . ?
C9A H9A2 0.9700 . ?
C10A C11A 1.47(2) . ?
C10A H10A 0.9700 . ?
C10A H10B 0.9700 . ?
C11A H11A 0.9700 . ?
C11A H11B 0.9700 . ?
C8B C9B 1.544(16) . ?
C8B H8B1 0.9700 . ?
C8B H8B2 0.9700 . ?
C9B C10B 1.48(2) . ?
C9B H9B1 0.9700 . ?
C9B H9B2 0.9700 . ?
C10B C11B 1.48(2) . ?
C10B H10C 0.9700 . ?
C10B H10D 0.9700 . ?
C11B H11C 0.9700 . ?
C11B H11D 0.9700 . ?
C12 C13 1.473(13) . ?
C12 H12 0.9300 . ?
C13 C14 1.380(13) . ?
C13 C18 1.390(12) . ?
C14 C15 1.370(16) . ?
C14 H14 0.9300 . ?
C15 C16 1.359(16) . ?
C15 H15 0.9300 . ?
C16 C17 1.364(12) . ?
C16 H16 0.9300 . ?
C17 C18 1.429(11) . ?
C19 H19A 0.9600 . ?
C19 H19B 0.9600 . ?
C19 H19C 0.9600 . ?
C20 H20A 0.9600 . ?
C20 H20B 0.9600 . ?
C20 H20C 0.9600 . ?
C21 C22 1.507(12) . ?
C22 H22A 0.9600 . ?
C22 H22B 0.9600 . ?
C22 H22C 0.9600 . ?
C23 H23A 0.9600 . ?
C23 H23B 0.9600 . ?
C23 H23C 0.9600 . ?

loop_
_geom_hbond_atom_site_label_D
_geom_hbond_atom_site_label_H
_geom_hbond_atom_site_label_A
_geom_hbond_distance_DH
_geom_hbond_distance_HA
_geom_hbond_distance_DA
_geom_hbond_angle_DHA
_geom_hbond_site_symmetry_A
C8A H8A1 O5 0.97 2.30 3.26(3) 169.8 3_757
C10B H10C O11 0.97 2.51 3.37(2) 146.7 .
C12 H12 O9 0.93 2.52 3.450(12) 175.7 3_656
C19 H19B O6 0.96 2.38 3.331(11) 168.9 4_566
C22 H22A O10 0.96 2.64 3.476(14) 145.4 4_566
C8A H8A1 O5 0.97 2.30 3.26(3) 169.8 3_757
C10B H10C O11 0.97 2.51 3.37(2) 146.7 .
C12 H12 O9 0.93 2.52 3.450(12) 175.7 3_656
C19 H19B O6 0.96 2.38 3.331(11) 168.9 4_566
C22 H22A O10 0.96 2.64 3.476(14) 145.4 4_566
